data_7237152
loop_
_publ_author_name
'Cepeda, Javier'
'P\'erez-Mendoza, Manuel'
'Calahorro, Antonio J.'
'Casati, Nicola'
'Seco, Jos\'e Manuel'
'Aragones-Anglada, Marta'
'Moghadam, Peyman Z.'
'Fairen-Jimenez, David'
'Rodr\'iguez-Di\'eguez, Antonio'

_publ_section_title
;
 Modulation of pore shape and adsorption selectivity by ligand
 functionalization in a series of &#x201C;rob&#x201D;-like flexible
 metal--organic frameworks
;
_journal_issue 36
_journal_name_full 'Journal of Materials Chemistry A'
_journal_page_first 17409
_journal_paper_doi 10.1039/C8TA04316G
_journal_volume 6
_journal_year 2018
_chemical_formula_moiety 'C24 H26 Cu2 N4 O8, 5(H2 O)'
_chemical_formula_sum 'C24 H36 Cu2 N4 O13'
_chemical_formula_weight 715.64
_chemical_name_systematic
'poly-{[(mu-1,4-bis(4-pyridyl)-2,3-diaza-1,3-butadiene)-kN,N')bis(mu4-2-methylglutarato-kO:kO':kO'':kO''')dicopper(II)] pentahydrate}'
_space_group_crystal_system monoclinic
_space_group_IT_number 15
_space_group_name_Hall '-C 2yc'
_space_group_name_H-M_alt 'C 1 2/c 1'
_atom_sites_solution_hydrogens mixed
_atom_sites_solution_primary direct
_atom_sites_solution_secondary difmap
_audit_creation_method SHELXL-2014
_audit_update_record
;
2018-04-10 deposited with the CCDC.
2018-08-08 downloaded from the CCDC.
;
_cell_angle_alpha 90
_cell_angle_beta 94.792(6)
_cell_angle_gamma 90
_cell_formula_units_Z 4
_cell_length_a 27.019(9)
_cell_length_b 13.506(5)
_cell_length_c 8.921(5)
_cell_measurement_reflns_used 25819
_cell_measurement_temperature 100(2)
_cell_measurement_theta_max 23.338
_cell_measurement_theta_min 2.34
_cell_volume 3244(2)
_computing_cell_refinement 'Bruker SAINT'
_computing_data_collection 'Bruker APEX2'
_computing_data_reduction 'Bruker SAINT'
_computing_molecular_graphics 'Bruker SHELXTL'
_computing_publication_material 'Bruker SHELXTL'
_computing_structure_refinement 'SHELXL-2014 (Sheldrick, 2014)'
_computing_structure_solution 'SHELXS-97 (Sheldrick 2008)'
_diffrn_ambient_temperature 100(2)
_diffrn_measured_fraction_theta_full 0.997
_diffrn_measured_fraction_theta_max 0.998
_diffrn_measurement_device_type 'Bruker APEX-II CCD'
_diffrn_measurement_method '\f and \w scans'
_diffrn_radiation_monochromator graphite
_diffrn_radiation_source 'fine-focus sealed tube'
_diffrn_radiation_type MoK\a
_diffrn_radiation_wavelength 0.71073
_diffrn_reflns_av_R_equivalents 0.0721
_diffrn_reflns_av_unetI/netI 0.0290
_diffrn_reflns_Laue_measured_fraction_full 0.997
_diffrn_reflns_Laue_measured_fraction_max 0.998
_diffrn_reflns_limit_h_max 30
_diffrn_reflns_limit_h_min -29
_diffrn_reflns_limit_k_max 15
_diffrn_reflns_limit_k_min -15
_diffrn_reflns_limit_l_max 9
_diffrn_reflns_limit_l_min -9
_diffrn_reflns_number 25819
_diffrn_reflns_point_group_measured_fraction_full 0.997
_diffrn_reflns_point_group_measured_fraction_max 0.998
_diffrn_reflns_theta_full 23.350
_diffrn_reflns_theta_max 23.338
_diffrn_reflns_theta_min 2.725
_exptl_absorpt_coefficient_mu 1.376
_exptl_absorpt_correction_T_max 0.893
_exptl_absorpt_correction_T_min 0.824
_exptl_absorpt_correction_type numerical
_exptl_absorpt_process_details
;
CrysAlisPro, Agilent Technologies,
Version 1.171.35.15 (release 03-08-2011 CrysAlis171 .NET)
(compiled Aug  3 2011,13:03:54)
Analytical numeric absorption correction using a multifaceted crystal
model based on expressions derived by R.C. Clark & J.S. Reid.
(Clark, R. C. & Reid, J. S. (1995). Acta Cryst. A51, 887-897)
;
_exptl_crystal_colour 'light green'
_exptl_crystal_density_diffrn 1.465
_exptl_crystal_density_method none
_exptl_crystal_description prismatic
_exptl_crystal_F_000 1480
_exptl_crystal_preparation adsorption
_exptl_crystal_size_max 0.16
_exptl_crystal_size_mid 0.10
_exptl_crystal_size_min 0.06
_platon_squeeze_details
;
TITL shelx     C 2/c        R = 0.05
CELL   27.0190   13.5060    8.9210     90.00     94.79     90.00
SPGR C2/c
# Solvent Accessible Volume =       216
# Electrons Found in S.A.V. =        23
# Note: Atoms in Void are Labelled as Cxxx and Qxxx for all Others
Q101 0.131 0.502 0.112 !       1.45 eA-3
Q102 0.907 0.406 0.059 !       0.83 eA-3
Q103 0.538 0.096 0.034 !       0.82 eA-3
Q104 0.952 0.437-0.003 !       0.79 eA-3
Q105 0.445 0.096 0.130 !       0.69 eA-3
Q106 0.450 0.043 0.282 !       0.54 eA-3
Q107 0.431 0.037 0.256 !       0.53 eA-3
Q108 0.023 0.230 0.075 !       0.51 eA-3
Q109 0.578 0.235 0.840 !       0.50 eA-3
;
_refine_diff_density_max 1.318
_refine_diff_density_min -0.805
_refine_diff_density_rms 0.121
_refine_ls_extinction_method none
_refine_ls_goodness_of_fit_ref 1.080
_refine_ls_hydrogen_treatment constr
_refine_ls_matrix_type full
_refine_ls_number_parameters 185
_refine_ls_number_reflns 2337
_refine_ls_number_restraints 0
_refine_ls_restrained_S_all 1.080
_refine_ls_R_factor_all 0.0675
_refine_ls_R_factor_gt 0.0517
_refine_ls_shift/su_max 0.000
_refine_ls_shift/su_mean 0.000
_refine_ls_structure_factor_coef Fsqd
_refine_ls_weighting_details 'w=1/[\s^2^(Fo^2^)+(0.0877P)^2^+20.5172P] where P=(Fo^2^+2Fc^2^)/3'
_refine_ls_weighting_scheme calc
_refine_ls_wR_factor_gt 0.1440
_refine_ls_wR_factor_ref 0.1568
_reflns_Friedel_coverage 0.000
_reflns_number_gt 1893
_reflns_number_total 2337
_reflns_threshold_expression 'I > 2\s(I)'
_cod_data_source_file c8ta04316g2.cif
_cod_data_source_block GR-MOF-3
_cod_original_sg_symbol_H-M 'C 2/c'
_cod_database_code 7237152
_shelx_space_group_comment
;
The symmetry employed for this shelxl refinement is uniquely defined
by the following loop, which should always be used as a source of
symmetry information in preference to the above space-group names.
They are only intended as comments.
;
_platon_squeeze_void_probe_radius 1.20
_shelxl_version_number 2014-3

loop_
_space_group_symop_operation_xyz
'x, y, z'
'-x, y, -z+1/2'
'x+1/2, y+1/2, z'
'-x+1/2, y+1/2, -z+1/2'
'-x, -y, -z'
'x, -y, z-1/2'
'-x+1/2, -y+1/2, -z'
'x+1/2, -y+1/2, z-1/2'

loop_
_atom_site_label
_atom_site_type_symbol
_atom_site_fract_x
_atom_site_fract_y
_atom_site_fract_z
_atom_site_U_iso_or_equiv
_atom_site_adp_type
_atom_site_occupancy
_atom_site_site_symmetry_order
_atom_site_calc_flag
_atom_site_refinement_flags_posn
_atom_site_refinement_flags_adp
_atom_site_refinement_flags_occupancy
_atom_site_disorder_assembly
_atom_site_disorder_group
Cu1 Cu 0.21014(2) -0.20389(4) 0.03595(7) 0.0222(3) Uani 1 1 d . . . . .
C1A C 0.1114(2) -0.1754(4) 0.1776(7) 0.0340(14) Uani 1 1 d . . . . .
H1A H 0.1070 -0.2413 0.1495 0.041 Uiso 1 1 calc R U . . .
C3B C 0.2863(2) -0.0879(4) -0.0794(6) 0.0304(13) Uani 1 1 d . . . . .
C2A C 0.0774(2) -0.1328(4) 0.2642(7) 0.0352(14) Uani 1 1 d . . . . .
H2A H 0.0508 -0.1694 0.2939 0.042 Uiso 1 1 calc R U . . .
C4B C 0.3078(2) 0.0095(4) -0.1327(8) 0.0435(17) Uani 1 1 d . . . . .
H4B1 H 0.2929 0.0243 -0.2328 0.052 Uiso 1 1 calc R U . . .
H4B2 H 0.3432 0.0015 -0.1391 0.052 Uiso 1 1 calc R U . . .
C3A C 0.08348(18) -0.0346(4) 0.3065(6) 0.0217(12) Uani 1 1 d . . . . .
C5B C 0.2991(3) 0.0972(4) -0.0290(7) 0.0426(17) Uani 1 1 d . . . . .
H5B1 H 0.2637 0.1040 -0.0193 0.051 Uiso 1 1 calc R U . . .
H5B2 H 0.3152 0.0841 0.0702 0.051 Uiso 1 1 calc R U . . .
C4A C 0.12346(19) 0.0164(4) 0.2585(6) 0.0252(12) Uani 1 1 d . . . . .
H4A H 0.1284 0.0827 0.2839 0.030 Uiso 1 1 calc R U . . .
C6B C 0.3189(3) 0.1935(5) -0.0883(8) 0.058(2) Uani 1 1 d . . . . .
C61B C 0.3290(6) 0.2659(12) 0.0010(18) 0.064(4) Uiso 0.5 1 d . . P A 1
H61A H 0.3417 0.3201 -0.0537 0.096 Uiso 0.5 1 calc R U P A 1
H61B H 0.3534 0.2456 0.0793 0.096 Uiso 0.5 1 calc R U P A 1
H61C H 0.2994 0.2864 0.0448 0.096 Uiso 0.5 1 calc R U P A 1
C62B C 0.3682(8) 0.2028(14) -0.077(2) 0.088(6) Uiso 0.5 1 d . . P A 2
H62A H 0.3821 0.1570 -0.1444 0.132 Uiso 0.5 1 calc R U P A 2
H62B H 0.3811 0.1889 0.0243 0.132 Uiso 0.5 1 calc R U P A 2
H62C H 0.3769 0.2691 -0.1031 0.132 Uiso 0.5 1 calc R U P A 2
C5A C 0.15581(19) -0.0314(4) 0.1733(6) 0.0246(12) Uani 1 1 d . . . . .
H5A H 0.1828 0.0036 0.1426 0.030 Uiso 1 1 calc R U . . .
C7B C 0.2937(2) 0.2210(4) -0.2418(6) 0.0319(14) Uani 1 1 d . . . . .
C6A C 0.04800(19) 0.0162(4) 0.3976(6) 0.0268(13) Uani 1 1 d . . . . .
H6A H 0.0498 0.0846 0.4091 0.032 Uiso 1 1 calc R U . . .
N1A N 0.15023(16) -0.1268(3) 0.1319(5) 0.0244(10) Uani 1 1 d . . . . .
N2A N 0.01519(16) -0.0316(3) 0.4602(5) 0.0272(11) Uani 1 1 d . . . . .
O1B O 0.24404(15) -0.0850(3) -0.0323(5) 0.0382(11) Uani 1 1 d . . . . .
O2B O 0.31191(14) -0.1629(3) -0.0897(5) 0.0361(10) Uani 1 1 d . . . . .
O8B O 0.25005(15) 0.1947(3) -0.2694(4) 0.0359(10) Uani 1 1 d . . . . .
O9B O 0.31891(16) 0.2687(3) -0.3300(5) 0.0431(11) Uani 1 1 d . . . . .
O1W O 0.0715(5) 0.2753(10) 0.3310(14) 0.190(5) Uiso 1 1 d . . . . .
O2W O 0.0200(7) -0.2546(15) 0.561(2) 0.289(8) Uiso 1 1 d . . . . .
H11W H 0.1019 0.2434 0.3178 0.433 Uiso 1 1 d . U . . .
H12W H 0.0548 0.2518 0.2534 0.433 Uiso 1 1 d . U . . .
H21W H -0.0139 -0.2681 0.5326 0.433 Uiso 1 1 d . U . . .
H22W H 0.0217 -0.2017 0.6089 0.433 Uiso 1 1 d . U . . .
O3W O 0.0136(19) -0.389(3) 0.327(5) 0.37(3) Uiso 0.5 1 d . . P B -3

loop_
_atom_site_aniso_label
_atom_site_aniso_U_11
_atom_site_aniso_U_22
_atom_site_aniso_U_33
_atom_site_aniso_U_23
_atom_site_aniso_U_13
_atom_site_aniso_U_12
Cu1 0.0227(4) 0.0183(4) 0.0269(4) -0.0043(3) 0.0090(3) 0.0041(3)
C1A 0.031(3) 0.023(3) 0.050(4) -0.010(3) 0.015(3) -0.003(3)
C3B 0.036(4) 0.024(3) 0.033(3) -0.003(2) 0.011(3) 0.001(3)
C2A 0.025(3) 0.031(3) 0.053(4) -0.008(3) 0.022(3) -0.005(2)
C4B 0.041(4) 0.034(3) 0.058(4) 0.013(3) 0.021(3) 0.005(3)
C3A 0.018(3) 0.027(3) 0.020(3) -0.004(2) 0.004(2) 0.005(2)
C5B 0.057(4) 0.032(3) 0.036(3) 0.014(3) -0.011(3) -0.013(3)
C4A 0.026(3) 0.019(3) 0.032(3) -0.007(2) 0.009(2) 0.000(2)
C6B 0.068(5) 0.048(4) 0.052(4) 0.026(3) -0.034(4) -0.035(4)
C5A 0.021(3) 0.023(3) 0.031(3) -0.002(2) 0.010(2) -0.003(2)
C7B 0.044(4) 0.020(3) 0.031(3) 0.006(2) 0.000(3) -0.011(3)
C6A 0.025(3) 0.029(3) 0.028(3) -0.006(2) 0.006(3) 0.004(2)
N1A 0.023(2) 0.021(2) 0.030(2) -0.0032(19) 0.010(2) 0.0023(19)
N2A 0.019(2) 0.035(3) 0.029(3) -0.010(2) 0.011(2) 0.006(2)
O1B 0.040(3) 0.021(2) 0.057(3) 0.0060(18) 0.030(2) 0.0062(18)
O2B 0.029(2) 0.022(2) 0.060(3) -0.0006(19) 0.022(2) 0.0007(18)
O8B 0.031(2) 0.046(2) 0.031(2) 0.0140(18) 0.0019(18) -0.0086(19)
O9B 0.042(3) 0.046(2) 0.040(2) 0.016(2) -0.007(2) -0.025(2)

loop_
_atom_type_symbol
_atom_type_description
_atom_type_scat_dispersion_real
_atom_type_scat_dispersion_imag
_atom_type_scat_source
C C 0.0033 0.0016 'International Tables Vol C Tables 4.2.6.8 and 6.1.1.4'
Cu Cu 0.3201 1.2651 'International Tables Vol C Tables 4.2.6.8 and 6.1.1.4'
N N 0.0061 0.0033 'International Tables Vol C Tables 4.2.6.8 and 6.1.1.4'
O O 0.0106 0.0060 'International Tables Vol C Tables 4.2.6.8 and 6.1.1.4'
H H 0.0000 0.0000 'International Tables Vol C Tables 4.2.6.8 and 6.1.1.4'

loop_
_geom_angle_atom_site_label_1
_geom_angle_atom_site_label_2
_geom_angle_atom_site_label_3
_geom_angle
_geom_angle_site_symmetry_1
_geom_angle_site_symmetry_3
O2B Cu1 O1B 168.21(15) 7_545 .
O2B Cu1 O8B 89.85(18) 7_545 6_556
O1B Cu1 O8B 89.23(18) . 6_556
O2B Cu1 O9B 87.17(19) 7_545 4_544
O1B Cu1 O9B 91.38(19) . 4_544
O8B Cu1 O9B 168.30(16) 6_556 4_544
O2B Cu1 N1A 95.25(16) 7_545 .
O1B Cu1 N1A 96.49(15) . .
O8B Cu1 N1A 89.61(16) 6_556 .
O9B Cu1 N1A 101.93(17) 4_544 .
O2B Cu1 Cu1 84.07(11) 7_545 7_545
O1B Cu1 Cu1 84.17(11) . 7_545
O8B Cu1 Cu1 81.08(12) 6_556 7_545
O9B Cu1 Cu1 87.36(12) 4_544 7_545
N1A Cu1 Cu1 170.66(12) . 7_545
N1A C1A C2A 123.2(5) . .
N1A C1A H1A 118.4 . .
C2A C1A H1A 118.4 . .
O2B C3B O1B 125.8(5) . .
O2B C3B C4B 117.0(5) . .
O1B C3B C4B 117.3(5) . .
C1A C2A C3A 119.0(5) . .
C1A C2A H2A 120.5 . .
C3A C2A H2A 120.5 . .
C3B C4B C5B 113.4(5) . .
C3B C4B H4B1 108.9 . .
C5B C4B H4B1 108.9 . .
C3B C4B H4B2 108.9 . .
C5B C4B H4B2 108.9 . .
H4B1 C4B H4B2 107.7 . .
C4A C3A C2A 118.1(5) . .
C4A C3A C6A 120.0(5) . .
C2A C3A C6A 121.9(5) . .
C6B C5B C4B 112.1(6) . .
C6B C5B H5B1 109.2 . .
C4B C5B H5B1 109.2 . .
C6B C5B H5B2 109.2 . .
C4B C5B H5B2 109.2 . .
H5B1 C5B H5B2 107.9 . .
C5A C4A C3A 119.3(5) . .
C5A C4A H4A 120.3 . .
C3A C4A H4A 120.3 . .
C61B C6B C5B 120.1(10) . .
C62B C6B C5B 115.7(10) . .
C61B C6B C7B 115.5(9) . .
C62B C6B C7B 114.4(11) . .
C5B C6B C7B 112.2(5) . .
C6B C61B H61A 109.5 . .
C6B C61B H61B 109.5 . .
H61A C61B H61B 109.5 . .
C6B C61B H61C 109.5 . .
H61A C61B H61C 109.5 . .
H61B C61B H61C 109.5 . .
C6B C62B H62A 109.5 . .
C6B C62B H62B 109.5 . .
H62A C62B H62B 109.5 . .
C6B C62B H62C 109.5 . .
H62A C62B H62C 109.5 . .
H62B C62B H62C 109.5 . .
N1A C5A C4A 122.9(5) . .
N1A C5A H5A 118.6 . .
C4A C5A H5A 118.6 . .
O8B C7B O9B 125.4(5) . .
O8B C7B C6B 117.1(5) . .
O9B C7B C6B 117.5(6) . .
N2A C6A C3A 121.1(5) . .
N2A C6A H6A 119.4 . .
C3A C6A H6A 119.4 . .
C1A N1A C5A 117.5(4) . .
C1A N1A Cu1 121.4(3) . .
C5A N1A Cu1 120.0(3) . .
C6A N2A N2A 111.7(6) . 5_556
C3B O1B Cu1 122.7(3) . .
C3B O2B Cu1 123.3(4) . 7_545
C7B O8B Cu1 126.8(4) . 6
C7B O9B Cu1 119.0(4) . 4_554
H11W O1W H12W 97.7 . .
H21W O2W H22W 108.2 . .

loop_
_geom_bond_atom_site_label_1
_geom_bond_atom_site_label_2
_geom_bond_distance
_geom_bond_site_symmetry_2
Cu1 O2B 1.967(4) 7_545
Cu1 O1B 1.970(4) .
Cu1 O8B 1.970(4) 6_556
Cu1 O9B 1.972(4) 4_544
Cu1 N1A 2.161(4) .
Cu1 Cu1 2.6139(13) 7_545
C1A N1A 1.330(7) .
C1A C2A 1.374(8) .
C1A H1A 0.9300 .
C3B O2B 1.234(7) .
C3B O1B 1.250(7) .
C3B C4B 1.530(8) .
C2A C3A 1.385(8) .
C2A H2A 0.9300 .
C4B C5B 1.533(9) .
C4B H4B1 0.9700 .
C4B H4B2 0.9700 .
C3A C4A 1.379(7) .
C3A C6A 1.477(7) .
C5B C6B 1.519(8) .
C5B H5B1 0.9700 .
C5B H5B2 0.9700 .
C4A C5A 1.368(7) .
C4A H4A 0.9300 .
C6B C61B 1.276(17) .
C6B C62B 1.33(2) .
C6B C7B 1.523(8) .
C61B H61A 0.9600 .
C61B H61B 0.9600 .
C61B H61C 0.9600 .
C62B H62A 0.9600 .
C62B H62B 0.9600 .
C62B H62C 0.9600 .
C5A N1A 1.346(7) .
C5A H5A 0.9300 .
C7B O8B 1.238(7) .
C7B O9B 1.259(7) .
C6A N2A 1.264(7) .
C6A H6A 0.9300 .
N2A N2A 1.417(8) 5_556
O2B Cu1 1.967(4) 7_545
O8B Cu1 1.970(4) 6
O9B Cu1 1.972(4) 4_554
O1W H11W 0.9429 .
O1W H12W 0.8554 .
O2W H21W 0.9461 .
O2W H22W 0.8325 .

loop_
_platon_squeeze_void_nr
_platon_squeeze_void_average_x
_platon_squeeze_void_average_y
_platon_squeeze_void_average_z
_platon_squeeze_void_volume
_platon_squeeze_void_count_electrons
_platon_squeeze_void_content
1 0.088 0.531 -0.045 26 3 ' '
2 0.412 0.969 0.045 26 3 ' '
3 0.588 0.031 -0.045 26 3 ' '
4 0.912 0.469 0.045 26 3 ' '
5 0.088 0.469 0.455 26 3 ' '
6 0.588 0.969 0.455 26 3 ' '
7 0.412 0.031 0.545 26 3 ' '
8 0.912 0.531 0.545 26 3 ' '
